data_1504251
loop_
_publ_author_name
'Namba, Kosuke'
'Shoji, Isamu'
'Nishizawa, Mugio'
'Tanino, Keiji'

_publ_section_title
;
 4-Aminopyridine catalyzed direct and regioselective acylation of
 N-tosylhydrazide.
;
_journal_issue 21
_journal_name_full 'Organic letters'
_journal_page_first 4970
_journal_page_last 4973
_journal_paper_doi 10.1021/ol9021194
_journal_volume 11
_journal_year 2009
_chemical_formula_moiety 'C13 H20 N2 O3 S '
_chemical_formula_sum 'C13 H20 N2 O3 S'
_chemical_formula_weight 284.37
_space_group_IT_number 14
_symmetry_cell_setting monoclinic
_symmetry_Int_Tables_number 14
_symmetry_space_group_name_Hall '-P 2yab'
_symmetry_space_group_name_H-M 'P 1 21/a 1'
_cell_angle_alpha 90.0000
_cell_angle_beta 85.983(11)
_cell_angle_gamma 90.0000
_cell_formula_units_Z 8
_cell_length_a 22.641(4)
_cell_length_b 5.6658(16)
_cell_length_c 22.789(6)
_cell_measurement_reflns_used 10562
_cell_measurement_temperature 123.1
_cell_measurement_theta_max 27.3
_cell_measurement_theta_min 3.6
_cell_volume 2916.2(12)
_computing_cell_refinement PROCESS-AUTO
_computing_data_collection PROCESS-AUTO
_computing_data_reduction CrystalStructure
_computing_publication_material 'CrystalStructure 3.8'
_computing_structure_refinement CRYSTALS
_computing_structure_solution SIR92
_diffrn_detector_area_resol_mean 10.00
_diffrn_measured_fraction_theta_full 0.985
_diffrn_measured_fraction_theta_max 0.985
_diffrn_measurement_device_type 'Rigaku RAXIS-RAPID'
_diffrn_measurement_method \w
_diffrn_radiation_type 'Mo K\a'
_diffrn_radiation_wavelength 0.71075
_diffrn_reflns_av_R_equivalents 0.179
_diffrn_reflns_limit_h_max 28
_diffrn_reflns_limit_h_min -29
_diffrn_reflns_limit_k_max 7
_diffrn_reflns_limit_k_min -7
_diffrn_reflns_limit_l_max 29
_diffrn_reflns_limit_l_min -29
_diffrn_reflns_number 22745
_diffrn_reflns_theta_full 27.27
_diffrn_reflns_theta_max 27.27
_exptl_absorpt_coefficient_mu 0.228
_exptl_absorpt_correction_T_max 0.995
_exptl_absorpt_correction_T_min 0.310
_exptl_absorpt_correction_type multi-scan
_exptl_absorpt_process_details
;
    Higashi, T. (1995). Program for Absorption Correction.
    Rigaku Corporation, Tokyo, Japan.
;
_exptl_crystal_colour colorless
_exptl_crystal_density_diffrn 1.295
_exptl_crystal_density_method 'not measured'
_exptl_crystal_description platelet
_exptl_crystal_F_000 1216.00
_exptl_crystal_size_max 0.50
_exptl_crystal_size_mid 0.07
_exptl_crystal_size_min 0.02
_refine_diff_density_max 3.64
_refine_diff_density_min -3.61
_refine_ls_extinction_method none
_refine_ls_goodness_of_fit_ref 0.801
_refine_ls_hydrogen_treatment mixed
_refine_ls_number_parameters 395
_refine_ls_number_reflns 22745
_refine_ls_R_factor_gt 0.1074
_refine_ls_shift/su_max 0.0370
_refine_ls_structure_factor_coef Fsqd
_refine_ls_weighting_details 'w = 1/[0.0005Fo^2^ + 2.0000\s(Fo^2^) + 0.5000]/(4Fo^2^)'
_refine_ls_weighting_scheme calc
_refine_ls_wR_factor_ref 0.1751
_reflns_number_gt 9161
_reflns_number_total 6463
_reflns_threshold_expression F^2^>2.0\s(F^2^)
_cod_data_source_file ol9021194_si_002.cif
_cod_data_source_block '_090907___________________'
_cod_original_cell_volume 2916.1(13)
_cod_original_formula_sum 'C13 H20 N2 O3 S '
_cod_database_code 1504251

loop_
_symmetry_equiv_pos_site_id
_symmetry_equiv_pos_as_xyz
1 +X,+Y,+Z
2 1/2-X,1/2+Y,-Z
3 -X,-Y,-Z
4 1/2+X,1/2-Y,+Z

loop_
_atom_site_label
_atom_site_type_symbol
_atom_site_fract_x
_atom_site_fract_y
_atom_site_fract_z
_atom_site_U_iso_or_equiv
_atom_site_adp_type
_atom_site_occupancy
_atom_site_symmetry_multiplicity
_atom_site_calc_flag
_atom_site_refinement_flags
S(1) S 0.24217(4) 0.33354(14) 0.66470(4) 0.0306(2) Uani 1.00 1 d .
S(2) S 0.29770(4) 0.11025(14) 0.82688(4) 0.0276(2) Uani 1.00 1 d .
O(1) O 0.15227(9) -0.0118(3) 0.69584(10) 0.0309(6) Uani 1.00 1 d .
O(2) O 0.26945(9) 0.5638(3) 0.66655(10) 0.0358(7) Uani 1.00 1 d .
O(3) O 0.27788(9) 0.1268(3) 0.67061(10) 0.0376(7) Uani 1.00 1 d .
O(4) O 0.41556(10) 0.2877(3) 0.81678(11) 0.0425(7) Uani 1.00 1 d .
O(5) O 0.29189(9) 0.3589(3) 0.81676(9) 0.0321(6) Uani 1.00 1 d .
O(6) O 0.24962(9) -0.0445(3) 0.81534(9) 0.0297(6) Uani 1.00 1 d .
N(1) N 0.18848(10) 0.3458(4) 0.71980(11) 0.0272(7) Uani 1.00 1 d .
N(2) N 0.18519(15) 0.5393(5) 0.75912(15) 0.0322(10) Uani 1.00 1 d .
N(3) N 0.35574(11) 0.0037(4) 0.78414(11) 0.0251(7) Uani 1.00 1 d .
N(4) N 0.34862(14) -0.1908(5) 0.74720(15) 0.0333(10) Uani 1.00 1 d .
C(1) C 0.15088(13) 0.1503(5) 0.73023(15) 0.0262(9) Uani 1.00 1 d .
C(2) C 0.11300(13) 0.1610(5) 0.78744(14) 0.0300(9) Uani 1.00 1 d .
C(3) C 0.06848(13) -0.0415(4) 0.79684(14) 0.0296(10) Uani 1.00 1 d .
C(4) C 0.04050(13) -0.0415(5) 0.85916(15) 0.0315(10) Uani 1.00 1 d .
C(5) C -0.00397(14) -0.2369(5) 0.87174(15) 0.0375(11) Uani 1.00 1 d .
C(6) C -0.02738(15) -0.2450(6) 0.93615(16) 0.0527(12) Uani 1.00 1 d .
C(7) C 0.20514(13) 0.3144(5) 0.60013(15) 0.0289(9) Uani 1.00 1 d .
C(8) C 0.17066(14) 0.5042(5) 0.58370(16) 0.0326(10) Uani 1.00 1 d .
C(9) C 0.14544(14) 0.4953(5) 0.53098(16) 0.0347(11) Uani 1.00 1 d .
C(10) C 0.15426(14) 0.3029(5) 0.49239(16) 0.0346(11) Uani 1.00 1 d .
C(11) C 0.18897(14) 0.1158(5) 0.51008(16) 0.0350(10) Uani 1.00 1 d .
C(12) C 0.21429(14) 0.1182(5) 0.56297(15) 0.0309(10) Uani 1.00 1 d .
C(13) C 0.12713(16) 0.2990(6) 0.43448(16) 0.0571(14) Uani 1.00 1 d .
C(14) C 0.40969(14) 0.1242(5) 0.78286(15) 0.0334(10) Uani 1.00 1 d .
C(15) C 0.45705(14) 0.0471(5) 0.73743(15) 0.0389(11) Uani 1.00 1 d .
C(16) C 0.45588(16) 0.1993(6) 0.68318(15) 0.0484(12) Uani 1.00 1 d .
C(17) C 0.5048(2) 0.1317(8) 0.63793(19) 0.0969(19) Uani 1.00 1 d .
C(18) C 0.5025(2) 0.2841(8) 0.5783(2) 0.099(2) Uani 1.00 1 d .
C(19) C 0.5327(2) 0.4929(9) 0.5887(2) 0.126(2) Uani 1.00 1 d .
C(20) C 0.31412(13) 0.0719(5) 0.90087(14) 0.0264(9) Uani 1.00 1 d .
C(21) C 0.29602(12) -0.1348(5) 0.92906(15) 0.0282(9) Uani 1.00 1 d .
C(22) C 0.30521(13) -0.1604(5) 0.98802(15) 0.0314(10) Uani 1.00 1 d .
C(23) C 0.33391(14) 0.0143(5) 1.01837(15) 0.0299(10) Uani 1.00 1 d .
C(24) C 0.35249(13) 0.2195(5) 0.98825(16) 0.0320(10) Uani 1.00 1 d .
C(25) C 0.34289(13) 0.2480(5) 0.92987(15) 0.0284(10) Uani 1.00 1 d .
C(26) C 0.34501(15) -0.0185(6) 1.08232(16) 0.0471(12) Uani 1.00 1 d .
H(1) H 0.2206(13) 0.545(5) 0.7777(15) 0.046(12) Uiso 1.00 1 c .
H(2) H 0.1777(13) 0.654(5) 0.7394(14) 0.029(10) Uiso 1.00 1 c .
H(3) H 0.1380 0.1601 0.8192 0.035 Uiso 1.00 1 c R
H(4) H 0.0914 0.3049 0.7877 0.036 Uiso 1.00 1 c R
H(5) H 0.0383 -0.0251 0.7702 0.035 Uiso 1.00 1 c R
H(6) H 0.0885 -0.1872 0.7898 0.035 Uiso 1.00 1 c R
H(7) H 0.0712 -0.0566 0.8853 0.037 Uiso 1.00 1 c R
H(8) H 0.0209 0.1053 0.8658 0.038 Uiso 1.00 1 c R
H(9) H 0.0147 -0.3831 0.8619 0.045 Uiso 1.00 1 c R
H(10) H -0.0364 -0.2142 0.8480 0.045 Uiso 1.00 1 c R
H(11) H -0.0667 -0.3050 0.9393 0.063 Uiso 1.00 1 c R
H(12) H -0.0027 -0.3435 0.9576 0.063 Uiso 1.00 1 c R
H(13) H -0.0272 -0.0896 0.9518 0.063 Uiso 1.00 1 c R
H(14) H 0.2374 -0.0109 0.5748 0.037 Uiso 1.00 1 c R
H(15) H 0.1950 -0.0176 0.4851 0.041 Uiso 1.00 1 c R
H(16) H 0.1211 0.6221 0.5200 0.041 Uiso 1.00 1 c R
H(17) H 0.1646 0.6368 0.6089 0.039 Uiso 1.00 1 c R
H(18) H 0.1187 0.1403 0.4245 0.069 Uiso 1.00 1 c R
H(19) H 0.1538 0.3652 0.4049 0.069 Uiso 1.00 1 c R
H(20) H 0.0915 0.3879 0.4372 0.069 Uiso 1.00 1 c R
H(21) H 0.3226(11) -0.169(5) 0.7267(12) 0.012(9) Uiso 1.00 1 c .
H(22) H 0.3411(12) -0.326(5) 0.7707(14) 0.042(10) Uiso 1.00 1 c .
H(23) H 0.4508 -0.1129 0.7271 0.046 Uiso 1.00 1 c R
H(24) H 0.4946 0.0624 0.7532 0.046 Uiso 1.00 1 c R
H(25) H 0.4184 0.1827 0.6673 0.057 Uiso 1.00 1 c R
H(26) H 0.4616 0.3594 0.6937 0.057 Uiso 1.00 1 c R
H(27) H 0.4995 -0.0298 0.6284 0.114 Uiso 1.00 1 c R
H(28) H 0.5422 0.1516 0.6538 0.113 Uiso 1.00 1 c R
H(29) H 0.5217 0.2036 0.5457 0.116 Uiso 1.00 1 c R
H(30) H 0.4627 0.3168 0.5704 0.116 Uiso 1.00 1 c R
H(31) H 0.5507 0.5530 0.5528 0.149 Uiso 1.00 1 c R
H(32) H 0.5054 0.6056 0.6054 0.149 Uiso 1.00 1 c R
H(33) H 0.5623 0.4623 0.6152 0.149 Uiso 1.00 1 c R
H(34) H 0.3552 0.3877 0.9095 0.034 Uiso 1.00 1 c R
H(35) H 0.3721 0.3390 1.0087 0.038 Uiso 1.00 1 c R
H(36) H 0.2771 -0.2547 0.9081 0.033 Uiso 1.00 1 c R
H(37) H 0.2922 -0.2996 1.0083 0.037 Uiso 1.00 1 c R
H(38) H 0.3500 -0.1817 1.0902 0.057 Uiso 1.00 1 c R
H(39) H 0.3124 0.0409 1.1063 0.058 Uiso 1.00 1 c R
H(40) H 0.3799 0.0645 1.0906 0.057 Uiso 1.00 1 c R

loop_
_atom_site_aniso_label
_atom_site_aniso_U_11
_atom_site_aniso_U_22
_atom_site_aniso_U_33
_atom_site_aniso_U_12
_atom_site_aniso_U_13
_atom_site_aniso_U_23
S(1) 0.0342(4) 0.0289(5) 0.0283(5) -0.0011(4) 0.0010(4) -0.0004(4)
S(2) 0.0324(5) 0.0236(4) 0.0266(5) 0.0004(4) -0.0011(4) 0.0011(4)
O(1) 0.0426(14) 0.0181(11) 0.0313(14) -0.0016(11) 0.0031(12) -0.0044(11)
O(2) 0.0403(13) 0.0315(13) 0.0344(15) -0.0155(10) 0.0052(12) -0.0046(11)
O(3) 0.0403(13) 0.0354(13) 0.0369(15) 0.0138(12) -0.0013(11) -0.0009(12)
O(4) 0.0459(15) 0.0427(15) 0.0377(16) -0.0196(12) 0.0056(13) -0.0082(12)
O(5) 0.0481(13) 0.0200(11) 0.0284(14) 0.0031(11) -0.0032(11) 0.0027(11)
O(6) 0.0280(12) 0.0321(12) 0.0294(15) -0.0003(10) -0.0063(11) -0.0031(10)
N(1) 0.0316(14) 0.0220(14) 0.0273(17) -0.0004(13) 0.0037(13) -0.0000(13)
N(2) 0.045(2) 0.0168(16) 0.035(2) 0.0019(15) -0.0019(17) -0.0026(15)
N(3) 0.0278(14) 0.0212(14) 0.0256(17) -0.0046(13) 0.0029(13) -0.0007(12)
N(4) 0.038(2) 0.0283(19) 0.033(2) -0.0012(16) -0.0018(17) -0.0003(15)
C(1) 0.0304(18) 0.0217(18) 0.028(2) 0.0080(17) -0.0098(16) 0.0080(16)
C(2) 0.0317(18) 0.0278(18) 0.030(2) -0.0006(16) -0.0007(16) 0.0029(16)
C(3) 0.0314(19) 0.0188(17) 0.038(2) -0.0020(15) 0.0011(18) 0.0066(15)
C(4) 0.0304(19) 0.0240(18) 0.040(2) -0.0010(15) -0.0009(18) 0.0029(16)
C(5) 0.033(2) 0.0301(19) 0.048(2) 0.0028(17) 0.0019(19) -0.0003(18)
C(6) 0.046(2) 0.052(2) 0.057(2) -0.0085(19) 0.016(2) 0.008(2)
C(7) 0.0298(18) 0.0269(19) 0.030(2) 0.0070(16) -0.0010(16) 0.0009(16)
C(8) 0.037(2) 0.029(2) 0.031(2) -0.0058(17) 0.0014(18) 0.0057(17)
C(9) 0.034(2) 0.030(2) 0.040(2) 0.0095(17) 0.0007(19) 0.0062(18)
C(10) 0.034(2) 0.042(2) 0.027(2) -0.0063(18) -0.0001(18) 0.0003(18)
C(11) 0.035(2) 0.032(2) 0.036(2) -0.0035(18) 0.0106(19) -0.0043(18)
C(12) 0.037(2) 0.0173(17) 0.038(2) 0.0007(16) 0.0015(18) -0.0019(16)
C(13) 0.049(2) 0.083(3) 0.040(2) -0.008(2) -0.004(2) -0.006(2)
C(14) 0.038(2) 0.0308(19) 0.032(2) -0.0043(19) 0.0004(18) 0.0097(18)
C(15) 0.036(2) 0.045(2) 0.035(2) -0.0046(17) 0.0069(19) 0.0050(18)
C(16) 0.047(2) 0.060(2) 0.036(2) 0.000(2) 0.011(2) 0.001(2)
C(17) 0.111(3) 0.115(4) 0.058(3) 0.037(3) 0.046(3) 0.039(3)
C(18) 0.066(3) 0.119(4) 0.105(4) 0.016(3) 0.037(3) 0.004(4)
C(19) 0.083(4) 0.126(4) 0.164(6) -0.044(3) 0.034(4) 0.006(4)
C(20) 0.0297(19) 0.0268(18) 0.023(2) 0.0025(15) -0.0016(16) 0.0076(15)
C(21) 0.0288(18) 0.0226(17) 0.033(2) -0.0012(16) -0.0002(16) 0.0021(17)
C(22) 0.0326(19) 0.0242(18) 0.037(2) 0.0022(16) 0.0027(17) 0.0097(17)
C(23) 0.0259(18) 0.0334(19) 0.030(2) 0.0053(16) -0.0026(16) 0.0025(18)
C(24) 0.033(2) 0.0317(19) 0.031(2) -0.0015(16) 0.0002(18) -0.0054(17)
C(25) 0.037(2) 0.0213(17) 0.027(2) -0.0003(15) 0.0023(17) 0.0019(16)
C(26) 0.043(2) 0.053(2) 0.045(2) -0.0036(19) -0.000(2) 0.008(2)

loop_
_atom_type_symbol
_atom_type_description
_atom_type_scat_dispersion_real
_atom_type_scat_dispersion_imag
_atom_type_scat_source
C C 0.003 0.002
;
International Tables for Crystallography
(1992, Vol. C, Tables 4.2.6.8 and 6.1.1.4)
;
H H 0.000 0.000
;
International Tables for Crystallography
(1992, Vol. C, Table 6.1.1.4)
;
O O 0.011 0.006
;
International Tables for Crystallography
(1992, Vol. C, Tables 4.2.6.8 and 6.1.1.4)
;
N N 0.006 0.003
;
International Tables for Crystallography
(1992, Vol. C, Tables 4.2.6.8 and 6.1.1.4)
;
S S 0.125 0.123
;
International Tables for Crystallography
(1992, Vol. C, Tables 4.2.6.8 and 6.1.1.4)
;

loop_
_geom_angle_atom_site_label_1
_geom_angle_atom_site_label_2
_geom_angle_atom_site_label_3
_geom_angle
_geom_angle_publ_flag
O(2) S(1) O(3) 119.30(13) yes
O(2) S(1) N(1) 103.20(12) yes
O(2) S(1) C(7) 108.17(14) yes
O(3) S(1) N(1) 110.19(12) yes
O(3) S(1) C(7) 109.58(14) yes
N(1) S(1) C(7) 105.44(13) yes
O(5) S(2) O(6) 119.39(13) yes
O(5) S(2) N(3) 109.53(12) yes
O(5) S(2) C(20) 107.58(13) yes
O(6) S(2) N(3) 104.17(12) yes
O(6) S(2) C(20) 108.23(13) yes
N(3) S(2) C(20) 107.40(13) yes
S(1) N(1) N(2) 120.4(2) yes
S(1) N(1) C(1) 119.3(2) yes
N(2) N(1) C(1) 119.9(2) yes
S(2) N(3) N(4) 120.6(2) yes
S(2) N(3) C(14) 118.7(2) yes
N(4) N(3) C(14) 120.5(2) yes
O(1) C(1) N(1) 120.1(2) yes
O(1) C(1) C(2) 125.3(2) yes
N(1) C(1) C(2) 114.5(2) yes
C(1) C(2) C(3) 114.8(2) yes
C(2) C(3) C(4) 111.0(2) yes
C(3) C(4) C(5) 114.1(2) yes
C(4) C(5) C(6) 112.7(2) yes
S(1) C(7) C(8) 119.2(2) yes
S(1) C(7) C(12) 119.9(2) yes
C(8) C(7) C(12) 120.7(3) yes
C(7) C(8) C(9) 118.9(3) yes
C(8) C(9) C(10) 121.9(3) yes
C(9) C(10) C(11) 117.8(3) yes
C(9) C(10) C(13) 121.0(3) yes
C(11) C(10) C(13) 121.2(3) yes
C(10) C(11) C(12) 121.7(3) yes
C(7) C(12) C(11) 119.0(2) yes
O(4) C(14) N(3) 119.4(2) yes
O(4) C(14) C(15) 123.6(2) yes
N(3) C(14) C(15) 116.9(2) yes
C(14) C(15) C(16) 110.2(2) yes
C(15) C(16) C(17) 111.1(3) yes
C(16) C(17) C(18) 112.0(3) yes
C(17) C(18) C(19) 105.5(4) yes
S(2) C(20) C(21) 118.2(2) yes
S(2) C(20) C(25) 120.3(2) yes
C(21) C(20) C(25) 121.5(3) yes
C(20) C(21) C(22) 118.7(2) yes
C(21) C(22) C(23) 121.0(2) yes
C(22) C(23) C(24) 118.8(3) yes
C(22) C(23) C(26) 120.5(2) yes
C(24) C(23) C(26) 120.8(2) yes
C(23) C(24) C(25) 120.7(3) yes
C(20) C(25) C(24) 119.3(2) yes
N(1) N(2) H(1) 107.7(19) no
N(1) N(2) H(2) 106(2) no
H(1) N(2) H(2) 116(2) no
N(3) N(4) H(21) 111(2) no
N(3) N(4) H(22) 108.6(19) no
H(21) N(4) H(22) 111(2) no
C(1) C(2) H(3) 108.9 no
C(1) C(2) H(4) 107.5 no
C(3) C(2) H(3) 108.1 no
C(3) C(2) H(4) 108.0 no
H(3) C(2) H(4) 109.5 no
C(2) C(3) H(5) 109.5 no
C(2) C(3) H(6) 109.0 no
C(4) C(3) H(5) 109.0 no
C(4) C(3) H(6) 108.8 no
H(5) C(3) H(6) 109.5 no
C(3) C(4) H(7) 108.2 no
C(3) C(4) H(8) 108.0 no
C(5) C(4) H(7) 108.7 no
C(5) C(4) H(8) 108.3 no
H(7) C(4) H(8) 109.5 no
C(4) C(5) H(9) 108.3 no
C(4) C(5) H(10) 108.9 no
C(6) C(5) H(9) 108.6 no
C(6) C(5) H(10) 108.8 no
H(9) C(5) H(10) 109.5 no
C(5) C(6) H(11) 110.0 no
C(5) C(6) H(12) 109.6 no
C(5) C(6) H(13) 108.8 no
H(11) C(6) H(12) 109.5 no
H(11) C(6) H(13) 109.5 no
H(12) C(6) H(13) 109.5 no
C(7) C(8) H(17) 120.4 no
C(9) C(8) H(17) 120.7 no
C(8) C(9) H(16) 119.3 no
C(10) C(9) H(16) 118.7 no
C(10) C(11) H(15) 119.5 no
C(12) C(11) H(15) 118.9 no
C(7) C(12) H(14) 120.0 no
C(11) C(12) H(14) 121.0 no
C(10) C(13) H(18) 109.0 no
C(10) C(13) H(19) 109.8 no
C(10) C(13) H(20) 109.5 no
H(18) C(13) H(19) 109.5 no
H(18) C(13) H(20) 109.5 no
H(19) C(13) H(20) 109.5 no
C(14) C(15) H(23) 109.7 no
C(14) C(15) H(24) 109.1 no
C(16) C(15) H(23) 109.3 no
C(16) C(15) H(24) 109.0 no
H(23) C(15) H(24) 109.5 no
C(15) C(16) H(25) 108.8 no
C(15) C(16) H(26) 109.1 no
C(17) C(16) H(25) 110.3 no
C(17) C(16) H(26) 107.9 no
H(25) C(16) H(26) 109.5 no
C(16) C(17) H(27) 107.5 no
C(16) C(17) H(28) 109.9 no
C(18) C(17) H(27) 108.1 no
C(18) C(17) H(28) 109.8 no
H(27) C(17) H(28) 109.5 no
C(17) C(18) H(29) 111.2 no
C(17) C(18) H(30) 110.5 no
C(19) C(18) H(29) 109.7 no
C(19) C(18) H(30) 110.4 no
H(29) C(18) H(30) 109.5 no
C(18) C(19) H(31) 110.2 no
C(18) C(19) H(32) 109.0 no
C(18) C(19) H(33) 109.2 no
H(31) C(19) H(32) 109.5 no
H(31) C(19) H(33) 109.5 no
H(32) C(19) H(33) 109.5 no
C(20) C(21) H(36) 120.0 no
C(22) C(21) H(36) 121.2 no
C(21) C(22) H(37) 119.9 no
C(23) C(22) H(37) 119.1 no
C(23) C(24) H(35) 119.1 no
C(25) C(24) H(35) 120.2 no
C(20) C(25) H(34) 119.9 no
C(24) C(25) H(34) 120.7 no
C(23) C(26) H(38) 109.4 no
C(23) C(26) H(39) 109.8 no
C(23) C(26) H(40) 109.2 no
H(38) C(26) H(39) 109.5 no
H(38) C(26) H(40) 109.5 no
H(39) C(26) H(40) 109.5 no

loop_
_geom_bond_atom_site_label_1
_geom_bond_atom_site_label_2
_geom_bond_distance
_geom_bond_publ_flag
S(1) O(2) 1.446(2) yes
S(1) O(3) 1.435(2) yes
S(1) N(1) 1.687(2) yes
S(1) C(7) 1.747(3) yes
S(2) O(5) 1.4351(19) yes
S(2) O(6) 1.436(2) yes
S(2) N(3) 1.691(2) yes
S(2) C(20) 1.765(3) yes
O(1) C(1) 1.206(3) yes
O(4) C(14) 1.220(4) yes
N(1) N(2) 1.415(3) yes
N(1) C(1) 1.407(3) yes
N(3) N(4) 1.403(4) yes
N(3) C(14) 1.398(4) yes
C(1) C(2) 1.511(4) yes
C(2) C(3) 1.532(4) yes
C(3) C(4) 1.514(4) yes
C(4) C(5) 1.510(4) yes
C(5) C(6) 1.526(4) yes
C(7) C(8) 1.395(4) yes
C(7) C(12) 1.404(4) yes
C(8) C(9) 1.367(5) yes
C(9) C(10) 1.406(4) yes
C(10) C(11) 1.396(4) yes
C(10) C(13) 1.494(5) yes
C(11) C(12) 1.371(5) yes
C(14) C(15) 1.502(4) yes
C(15) C(16) 1.509(4) yes
C(16) C(17) 1.510(5) yes
C(17) C(18) 1.614(6) yes
C(18) C(19) 1.395(7) yes
C(20) C(21) 1.384(4) yes
C(20) C(25) 1.384(4) yes
C(21) C(22) 1.382(4) yes
C(22) C(23) 1.394(4) yes
C(23) C(24) 1.400(4) yes
C(23) C(26) 1.508(5) yes
C(24) C(25) 1.372(5) yes
N(2) H(1) 0.93(3) no
N(2) H(2) 0.82(3) no
N(4) H(21) 0.79(2) no
N(4) H(22) 0.94(3) no
C(2) H(3) 0.950 no
C(2) H(4) 0.950 no
C(3) H(5) 0.950 no
C(3) H(6) 0.950 no
C(4) H(7) 0.950 no
C(4) H(8) 0.950 no
C(5) H(9) 0.950 no
C(5) H(10) 0.950 no
C(6) H(11) 0.950 no
C(6) H(12) 0.950 no
C(6) H(13) 0.950 no
C(8) H(17) 0.950 no
C(9) H(16) 0.950 no
C(11) H(15) 0.950 no
C(12) H(14) 0.950 no
C(13) H(18) 0.950 no
C(13) H(19) 0.950 no
C(13) H(20) 0.950 no
C(15) H(23) 0.950 no
C(15) H(24) 0.950 no
C(16) H(25) 0.950 no
C(16) H(26) 0.950 no
C(17) H(27) 0.950 no
C(17) H(28) 0.950 no
C(18) H(29) 0.950 no
C(18) H(30) 0.950 no
C(19) H(31) 0.950 no
C(19) H(32) 0.950 no
C(19) H(33) 0.950 no
C(21) H(36) 0.950 no
C(22) H(37) 0.950 no
C(24) H(35) 0.950 no
C(25) H(34) 0.950 no
C(26) H(38) 0.950 no
C(26) H(39) 0.950 no
C(26) H(40) 0.950 no

loop_
_geom_torsion_atom_site_label_1
_geom_torsion_atom_site_label_2
_geom_torsion_atom_site_label_3
_geom_torsion_atom_site_label_4
_geom_torsion
O(2) S(1) N(1) N(2) -8.5(2)
O(2) S(1) N(1) C(1) 178.2(2)
O(2) S(1) C(7) C(8) -44.4(2)
O(2) S(1) C(7) C(12) 130.2(2)
O(3) S(1) N(1) N(2) 119.9(2)
O(3) S(1) N(1) C(1) -53.3(2)
O(3) S(1) C(7) C(8) -176.0(2)
O(3) S(1) C(7) C(12) -1.4(2)
N(1) S(1) C(7) C(8) 65.4(2)
N(1) S(1) C(7) C(12) -119.9(2)
C(7) S(1) N(1) N(2) -121.9(2)
C(7) S(1) N(1) C(1) 64.9(2)
O(5) S(2) N(3) N(4) -127.0(2)
O(5) S(2) N(3) C(14) 48.0(2)
O(5) S(2) C(20) C(21) 151.0(2)
O(5) S(2) C(20) C(25) -27.2(2)
O(6) S(2) N(3) N(4) 1.7(2)
O(6) S(2) N(3) C(14) 176.8(2)
O(6) S(2) C(20) C(21) 20.8(2)
O(6) S(2) C(20) C(25) -157.5(2)
N(3) S(2) C(20) C(21) -91.1(2)
N(3) S(2) C(20) C(25) 90.6(2)
C(20) S(2) N(3) N(4) 116.4(2)
C(20) S(2) N(3) C(14) -68.6(2)
S(1) N(1) C(1) O(1) -9.1(4)
S(1) N(1) C(1) C(2) 168.3(2)
N(2) N(1) C(1) O(1) 177.7(2)
N(2) N(1) C(1) C(2) -4.9(3)
S(2) N(3) C(14) O(4) 7.5(4)
S(2) N(3) C(14) C(15) -170.5(2)
N(4) N(3) C(14) O(4) -177.5(2)
N(4) N(3) C(14) C(15) 4.5(4)
O(1) C(1) C(2) C(3) -7.4(4)
N(1) C(1) C(2) C(3) 175.4(2)
C(1) C(2) C(3) C(4) 169.8(2)
C(2) C(3) C(4) C(5) -179.95(19)
C(3) C(4) C(5) C(6) 175.1(2)
S(1) C(7) C(8) C(9) 175.1(2)
S(1) C(7) C(12) C(11) -174.3(2)
C(8) C(7) C(12) C(11) 0.2(4)
C(12) C(7) C(8) C(9) 0.6(4)
C(7) C(8) C(9) C(10) -1.4(4)
C(8) C(9) C(10) C(11) 1.3(4)
C(8) C(9) C(10) C(13) -178.9(3)
C(9) C(10) C(11) C(12) -0.5(4)
C(13) C(10) C(11) C(12) 179.7(3)
C(10) C(11) C(12) C(7) -0.2(4)
O(4) C(14) C(15) C(16) -82.9(4)
N(3) C(14) C(15) C(16) 95.1(3)
C(14) C(15) C(16) C(17) 177.6(3)
C(15) C(16) C(17) C(18) 177.3(3)
C(16) C(17) C(18) C(19) 84.5(4)
S(2) C(20) C(21) C(22) -175.9(2)
S(2) C(20) C(25) C(24) 176.7(2)
C(21) C(20) C(25) C(24) -1.5(4)
C(25) C(20) C(21) C(22) 2.3(4)
C(20) C(21) C(22) C(23) -2.1(4)
C(21) C(22) C(23) C(24) 1.1(4)
C(21) C(22) C(23) C(26) -178.5(2)
C(22) C(23) C(24) C(25) -0.3(4)
C(26) C(23) C(24) C(25) 179.3(2)
C(23) C(24) C(25) C(20) 0.5(4)
